data_4071318
loop_
_publ_author_name
'Leung, Wing-Por'
'Chan, Ka-Po'
'Kan, Kwok-Wai'
'Mak, Thomas C. W.'

_publ_section_title
;
 Synthesis of Heteroleptic Tin(II) and Lead(II) Compounds from
 Pyrazyl-Linked Bisphosphoranoimine
;
_journal_issue 12
_journal_name_full Organometallics
_journal_page_first 2767
_journal_paper_doi 10.1021/om800104x
_journal_volume 27
_journal_year 2008
_chemical_formula_sum 'C24 H50 N4 P2 Si2 Sn'
_chemical_formula_weight 631.49
_chemical_name_systematic
; 
 ? 
;
_space_group_IT_number 14
_symmetry_cell_setting monoclinic
_symmetry_space_group_name_Hall '-P 2yn'
_symmetry_space_group_name_H-M 'P 1 21/n 1'
_atom_sites_solution_hydrogens geom
_atom_sites_solution_primary direct
_atom_sites_solution_secondary difmap
_audit_creation_method SHELXL-97
_cell_angle_alpha 90.00
_cell_angle_beta 111.222(3)
_cell_angle_gamma 90.00
_cell_formula_units_Z 4
_cell_length_a 12.667(2)
_cell_length_b 21.268(4)
_cell_length_c 13.067(2)
_cell_measurement_reflns_used 924
_cell_measurement_temperature 293(2)
_cell_measurement_theta_max 27.62
_cell_measurement_theta_min 3.30
_cell_volume 3281.5(10)
_computing_cell_refinement 'BRUKER SMART CCD DIFFRACTOMETER'
_computing_data_collection 'BRUKER SMART CCD DIFFRACTOMETER'
_computing_data_reduction 'BRUKER SMART CCD DIFFRACTOMETER'
_computing_molecular_graphics 'SIEMENS SHELXTL'
_computing_publication_material 'SIEMENS SHELXTL'
_computing_structure_refinement 'SHELXL-97 (Sheldrick, 1997)'
_computing_structure_solution 'SHELXS-97 (Sheldrick, 1990)'
_diffrn_ambient_temperature 293(2)
_diffrn_measured_fraction_theta_full 0.994
_diffrn_measured_fraction_theta_max 0.994
_diffrn_measurement_device_type 'BRUKER SMART CCD DIFFRACTOMETER'
_diffrn_measurement_method 'OMEGA SCAN'
_diffrn_radiation_monochromator graphite
_diffrn_radiation_source 'fine-focus sealed tube'
_diffrn_radiation_type MoK\a
_diffrn_radiation_wavelength 0.71073
_diffrn_reflns_av_R_equivalents 0.0260
_diffrn_reflns_av_sigmaI/netI 0.0286
_diffrn_reflns_limit_h_max 16
_diffrn_reflns_limit_h_min -16
_diffrn_reflns_limit_k_max 26
_diffrn_reflns_limit_k_min -28
_diffrn_reflns_limit_l_max 17
_diffrn_reflns_limit_l_min -16
_diffrn_reflns_number 22047
_diffrn_reflns_theta_full 28.04
_diffrn_reflns_theta_max 28.04
_diffrn_reflns_theta_min 1.92
_exptl_absorpt_coefficient_mu 0.967
_exptl_absorpt_correction_T_max 1.0000
_exptl_absorpt_correction_T_min 0.731712
_exptl_absorpt_correction_type SADABS
_exptl_crystal_colour Yellow
_exptl_crystal_density_diffrn 1.278
_exptl_crystal_density_meas 0
_exptl_crystal_density_method 'not measured'
_exptl_crystal_description Block
_exptl_crystal_F_000 1320
_exptl_crystal_size_max 0.50
_exptl_crystal_size_mid 0.40
_exptl_crystal_size_min 0.30
_refine_diff_density_max 0.304
_refine_diff_density_min -0.961
_refine_diff_density_rms 0.109
_refine_ls_extinction_method none
_refine_ls_goodness_of_fit_ref 1.093
_refine_ls_hydrogen_treatment riding
_refine_ls_matrix_type full
_refine_ls_number_parameters 298
_refine_ls_number_reflns 7893
_refine_ls_number_restraints 0
_refine_ls_restrained_S_all 1.093
_refine_ls_R_factor_all 0.0453
_refine_ls_R_factor_gt 0.0321
_refine_ls_shift/su_max 0.001
_refine_ls_shift/su_mean 0.000
_refine_ls_structure_factor_coef Fsqd
_refine_ls_weighting_details 'calc w=1/[\s^2^(Fo^2^)+(0.0454P)^2^+0.5993P] where P=(Fo^2^+2Fc^2^)/3'
_refine_ls_weighting_scheme calc
_refine_ls_wR_factor_gt 0.0816
_refine_ls_wR_factor_ref 0.0896
_reflns_number_gt 6204
_reflns_number_total 7893
_reflns_threshold_expression >2sigma(I)
_cod_data_source_file om800104x-file004.cif
_cod_data_source_block ckp15
_cod_depositor_comments
;
The following automatic conversions were performed:

'_symmetry_cell_setting' value 'Monoclinic' changed to 'monoclinic'
according to /home/saulius/struct/CIF-dictionaries/cif_core.dic
dictionary named 'cif_core.dic' version 2.4.1 from 2010-06-29.

Automatic conversion script
Id: cif_fix_values 1715 2011-07-08 13:25:40Z adriana 
;
_cod_original_cell_volume 3281.5(9)
_cod_original_sg_symbol_H-M P2(1)/n
_cod_database_code 4071318

loop_
_symmetry_equiv_pos_as_xyz
'x, y, z'
'-x+1/2, y+1/2, -z+1/2'
'-x, -y, -z'
'x-1/2, -y-1/2, z-1/2'

loop_
_atom_site_label
_atom_site_type_symbol
_atom_site_fract_x
_atom_site_fract_y
_atom_site_fract_z
_atom_site_U_iso_or_equiv
_atom_site_adp_type
_atom_site_occupancy
_atom_site_symmetry_multiplicity
_atom_site_calc_flag
_atom_site_refinement_flags
Sn1 Sn 0.598014(13) 0.615804(8) 0.695922(13) 0.04479(7) Uani 1 1 d .
P1 P 0.60809(5) 0.61548(2) 0.92288(5) 0.03593(12) Uani 1 1 d .
P2 P 0.81038(5) 0.56851(3) 0.63478(5) 0.03728(12) Uani 1 1 d .
Si1 Si 0.68801(6) 0.74743(3) 0.87549(7) 0.05374(18) Uani 1 1 d .
Si2 Si 0.68694(6) 0.65685(3) 0.43602(6) 0.04940(16) Uani 1 1 d .
N1 N 0.64533(15) 0.67023(8) 0.85919(16) 0.0403(4) Uani 1 1 d .
N2 N 0.6852(2) 0.45050(9) 0.9135(2) 0.0594(6) Uani 1 1 d .
N3 N 0.8691(2) 0.47838(12) 0.8515(2) 0.0667(7) Uani 1 1 d .
N4 N 0.7339(2) 0.61690(9) 0.55309(18) 0.0520(5) Uani 1 1 d .
C1 C 0.7739(3) 0.41232(13) 0.9357(3) 0.0744(9) Uani 1 1 d .
H1A H 0.7739 0.3747 0.9720 0.089 Uiso 1 1 calc R
C2 C 0.8648(3) 0.42633(15) 0.9072(3) 0.0829(11) Uani 1 1 d .
H2B H 0.9258 0.3987 0.9272 0.099 Uiso 1 1 calc R
C3 C 0.7798(2) 0.51699(10) 0.82495(19) 0.0435(5) Uani 1 1 d .
C4 C 0.6890(2) 0.50401(10) 0.86139(19) 0.0429(5) Uani 1 1 d .
C11 C 0.59223(19) 0.54833(10) 0.83865(19) 0.0408(5) Uani 1 1 d .
H11A H 0.5192 0.5271 0.8218 0.049 Uiso 1 1 calc R
C12 C 0.7062(2) 0.60502(11) 1.0637(2) 0.0484(6) Uani 1 1 d .
H12A H 0.7019 0.6432 1.1041 0.058 Uiso 1 1 calc R
C13 C 0.8287(2) 0.59879(14) 1.0710(2) 0.0616(7) Uani 1 1 d .
H13A H 0.8773 0.5936 1.1464 0.092 Uiso 1 1 calc R
H13B H 0.8503 0.6360 1.0418 0.092 Uiso 1 1 calc R
H13C H 0.8357 0.5629 1.0294 0.092 Uiso 1 1 calc R
C14 C 0.6704(3) 0.54979(13) 1.1198(2) 0.0668(8) Uani 1 1 d .
H14A H 0.7233 0.5455 1.1937 0.100 Uiso 1 1 calc R
H14B H 0.6692 0.5118 1.0799 0.100 Uiso 1 1 calc R
H14C H 0.5962 0.5577 1.1209 0.100 Uiso 1 1 calc R
C15 C 0.4696(2) 0.62837(12) 0.9338(2) 0.0537(6) Uani 1 1 d .
H15A H 0.4507 0.5907 0.9668 0.064 Uiso 1 1 calc R
C16 C 0.4727(3) 0.68444(14) 1.0093(3) 0.0765(9) Uani 1 1 d .
H16A H 0.3993 0.6899 1.0139 0.115 Uiso 1 1 calc R
H16B H 0.4932 0.7219 0.9798 0.115 Uiso 1 1 calc R
H16C H 0.5276 0.6765 1.0812 0.115 Uiso 1 1 calc R
C17 C 0.3776(3) 0.6374(2) 0.8210(3) 0.0852(10) Uani 1 1 d .
H17A H 0.3060 0.6438 0.8291 0.128 Uiso 1 1 calc R
H17B H 0.3736 0.6007 0.7769 0.128 Uiso 1 1 calc R
H17C H 0.3954 0.6734 0.7859 0.128 Uiso 1 1 calc R
C18 C 0.7437(4) 0.77378(17) 1.0216(3) 0.1105(15) Uani 1 1 d .
H18A H 0.6858 0.7692 1.0522 0.166 Uiso 1 1 calc R
H18B H 0.7660 0.8171 1.0251 0.166 Uiso 1 1 calc R
H18C H 0.8081 0.7486 1.0625 0.166 Uiso 1 1 calc R
C19 C 0.5695(3) 0.79909(15) 0.7952(4) 0.1009(13) Uani 1 1 d .
H19A H 0.5411 0.7858 0.7198 0.151 Uiso 1 1 calc R
H19B H 0.5958 0.8417 0.7997 0.151 Uiso 1 1 calc R
H19C H 0.5100 0.7965 0.8243 0.151 Uiso 1 1 calc R
C20 C 0.8000(3) 0.75639(17) 0.8167(4) 0.1041(15) Uani 1 1 d .
H20A H 0.7714 0.7430 0.7415 0.156 Uiso 1 1 calc R
H20B H 0.8642 0.7311 0.8576 0.156 Uiso 1 1 calc R
H20C H 0.8223 0.7997 0.8205 0.156 Uiso 1 1 calc R
C21 C 0.77455(18) 0.57340(10) 0.75601(18) 0.0386(4) Uani 1 1 d .
H21A H 0.8253 0.6048 0.8040 0.046 Uiso 1 1 calc R
C22 C 0.7869(2) 0.48723(11) 0.5863(2) 0.0546(6) Uani 1 1 d .
H22A H 0.8368 0.4597 0.6437 0.065 Uiso 1 1 calc R
C23 C 0.6645(3) 0.46852(15) 0.5643(3) 0.0791(10) Uani 1 1 d .
H23A H 0.6528 0.4257 0.5393 0.119 Uiso 1 1 calc R
H23B H 0.6146 0.4955 0.5089 0.119 Uiso 1 1 calc R
H23C H 0.6490 0.4725 0.6306 0.119 Uiso 1 1 calc R
C24 C 0.8145(3) 0.47901(16) 0.4813(3) 0.0872(11) Uani 1 1 d .
H24A H 0.8020 0.4360 0.4574 0.131 Uiso 1 1 calc R
H24B H 0.8922 0.4899 0.4965 0.131 Uiso 1 1 calc R
H24C H 0.7663 0.5059 0.4246 0.131 Uiso 1 1 calc R
C25 C 0.9608(2) 0.58432(13) 0.6628(2) 0.0559(6) Uani 1 1 d .
H25A H 0.9702 0.5825 0.5916 0.067 Uiso 1 1 calc R
C26 C 1.0426(3) 0.53755(19) 0.7350(3) 0.0966(13) Uani 1 1 d .
H26A H 1.1184 0.5494 0.7435 0.145 Uiso 1 1 calc R
H26B H 1.0263 0.4966 0.7022 0.145 Uiso 1 1 calc R
H26C H 1.0354 0.5367 0.8057 0.145 Uiso 1 1 calc R
C27 C 0.9904(3) 0.65125(18) 0.7044(4) 0.0959(12) Uani 1 1 d .
H27A H 1.0689 0.6591 0.7179 0.144 Uiso 1 1 calc R
H27B H 0.9764 0.6566 0.7714 0.144 Uiso 1 1 calc R
H27C H 0.9445 0.6803 0.6503 0.144 Uiso 1 1 calc R
C28 C 0.5547(3) 0.62104(18) 0.3371(3) 0.0836(10) Uani 1 1 d .
H28A H 0.4988 0.6184 0.3706 0.125 Uiso 1 1 calc R
H28B H 0.5710 0.5797 0.3174 0.125 Uiso 1 1 calc R
H28C H 0.5265 0.6467 0.2723 0.125 Uiso 1 1 calc R
C29 C 0.7943(3) 0.66226(19) 0.3677(3) 0.0881(11) Uani 1 1 d .
H29A H 0.8625 0.6812 0.4173 0.132 Uiso 1 1 calc R
H29B H 0.7644 0.6875 0.3027 0.132 Uiso 1 1 calc R
H29C H 0.8109 0.6209 0.3483 0.132 Uiso 1 1 calc R
C30 C 0.6525(3) 0.73859(15) 0.4659(3) 0.0868(10) Uani 1 1 d .
H30A H 0.5977 0.7371 0.5009 0.130 Uiso 1 1 calc R
H30B H 0.6219 0.7618 0.3984 0.130 Uiso 1 1 calc R
H30C H 0.7200 0.7589 0.5136 0.130 Uiso 1 1 calc R

loop_
_atom_site_aniso_label
_atom_site_aniso_U_11
_atom_site_aniso_U_22
_atom_site_aniso_U_33
_atom_site_aniso_U_23
_atom_site_aniso_U_13
_atom_site_aniso_U_12
Sn1 0.03808(10) 0.05978(11) 0.03438(10) 0.00393(7) 0.01053(7) 0.00782(7)
P1 0.0354(3) 0.0376(3) 0.0373(3) 0.0008(2) 0.0162(2) 0.0012(2)
P2 0.0371(3) 0.0393(3) 0.0389(3) -0.0005(2) 0.0179(2) -0.0002(2)
Si1 0.0561(4) 0.0381(3) 0.0718(5) 0.0016(3) 0.0289(4) -0.0021(3)
Si2 0.0513(4) 0.0569(4) 0.0382(3) 0.0063(3) 0.0139(3) -0.0102(3)
N1 0.0404(10) 0.0397(9) 0.0434(10) 0.0014(8) 0.0182(8) -0.0009(8)
N2 0.0808(16) 0.0409(11) 0.0700(15) 0.0044(10) 0.0438(14) 0.0012(10)
N3 0.0685(15) 0.0771(15) 0.0670(15) 0.0286(13) 0.0395(13) 0.0293(12)
N4 0.0551(13) 0.0568(12) 0.0452(12) 0.0086(9) 0.0195(10) 0.0092(9)
C1 0.109(3) 0.0479(15) 0.084(2) 0.0198(15) 0.056(2) 0.0175(16)
C2 0.102(3) 0.078(2) 0.088(2) 0.0405(18) 0.058(2) 0.0484(19)
C3 0.0467(12) 0.0473(12) 0.0397(12) 0.0036(10) 0.0194(10) 0.0057(10)
C4 0.0500(13) 0.0390(11) 0.0435(13) -0.0060(9) 0.0214(10) -0.0031(9)
C11 0.0380(11) 0.0395(11) 0.0479(13) -0.0064(9) 0.0194(10) -0.0092(9)
C12 0.0581(15) 0.0477(13) 0.0370(12) 0.0003(10) 0.0143(11) 0.0050(11)
C13 0.0500(15) 0.0681(17) 0.0526(16) 0.0019(13) 0.0016(12) 0.0053(13)
C14 0.093(2) 0.0640(17) 0.0471(16) 0.0111(13) 0.0298(16) 0.0056(15)
C15 0.0455(14) 0.0581(14) 0.0692(18) 0.0044(12) 0.0345(13) 0.0049(11)
C16 0.080(2) 0.0756(19) 0.091(2) -0.0011(18) 0.053(2) 0.0239(17)
C17 0.0372(15) 0.125(3) 0.092(3) 0.005(2) 0.0213(16) 0.0181(17)
C18 0.161(4) 0.064(2) 0.091(3) -0.025(2) 0.027(3) -0.026(2)
C19 0.096(3) 0.0603(19) 0.148(4) 0.037(2) 0.046(3) 0.0200(18)
C20 0.092(3) 0.078(2) 0.172(4) -0.013(2) 0.084(3) -0.031(2)
C21 0.0383(11) 0.0440(11) 0.0355(11) 0.0021(9) 0.0158(9) 0.0038(9)
C22 0.0699(17) 0.0430(12) 0.0609(16) -0.0087(11) 0.0358(14) -0.0026(12)
C23 0.090(2) 0.0688(18) 0.087(2) -0.0303(17) 0.042(2) -0.0364(17)
C24 0.119(3) 0.078(2) 0.090(3) -0.0321(19) 0.067(2) -0.014(2)
C25 0.0405(13) 0.0693(16) 0.0639(17) 0.0011(14) 0.0263(12) -0.0016(12)
C26 0.0498(18) 0.132(3) 0.108(3) 0.043(3) 0.0290(19) 0.0193(19)
C27 0.063(2) 0.098(3) 0.128(3) -0.032(2) 0.036(2) -0.0338(19)
C28 0.066(2) 0.119(3) 0.0570(19) -0.0012(18) 0.0110(16) -0.0238(18)
C29 0.097(3) 0.120(3) 0.062(2) -0.0110(19) 0.0461(19) -0.048(2)
C30 0.106(3) 0.0601(18) 0.085(3) 0.0205(17) 0.023(2) 0.0099(18)

loop_
_atom_type_symbol
_atom_type_description
_atom_type_scat_dispersion_real
_atom_type_scat_dispersion_imag
_atom_type_scat_source
C C 0.0033 0.0016 'International Tables Vol C Tables 4.2.6.8 and 6.1.1.4'
H H 0.0000 0.0000 'International Tables Vol C Tables 4.2.6.8 and 6.1.1.4'
N N 0.0061 0.0033 'International Tables Vol C Tables 4.2.6.8 and 6.1.1.4'
Si Si 0.0817 0.0704 'International Tables Vol C Tables 4.2.6.8 and 6.1.1.4'
P P 0.1023 0.0942 'International Tables Vol C Tables 4.2.6.8 and 6.1.1.4'
Sn Sn -0.6537 1.4246 'International Tables Vol C Tables 4.2.6.8 and 6.1.1.4'

loop_
_geom_angle_atom_site_label_1
_geom_angle_atom_site_label_2
_geom_angle_atom_site_label_3
_geom_angle
C21 Sn1 N1 89.19(7)
C21 Sn1 C11 78.17(7)
N1 Sn1 C11 69.43(7)
C21 Sn1 P1 88.42(5)
N1 Sn1 P1 33.02(4)
C11 Sn1 P1 37.26(5)
N1 P1 C11 104.63(10)
N1 P1 C12 113.11(11)
C11 P1 C12 114.31(11)
N1 P1 C15 113.78(11)
C11 P1 C15 105.86(12)
C12 P1 C15 105.16(13)
N1 P1 Sn1 51.87(7)
C11 P1 Sn1 54.35(7)
C12 P1 Sn1 142.00(9)
C15 P1 Sn1 112.82(10)
N4 P2 C21 105.93(11)
N4 P2 C22 114.06(13)
C21 P2 C22 107.31(11)
N4 P2 C25 111.18(13)
C21 P2 C25 112.81(12)
C22 P2 C25 105.63(12)
N1 Si1 C19 110.05(15)
N1 Si1 C20 107.52(13)
C19 Si1 C20 106.8(2)
N1 Si1 C18 113.55(14)
C19 Si1 C18 109.3(2)
C20 Si1 C18 109.3(2)
N4 Si2 C30 108.48(14)
N4 Si2 C28 111.20(14)
C30 Si2 C28 107.77(18)
N4 Si2 C29 112.89(16)
C30 Si2 C29 107.82(18)
C28 Si2 C29 108.51(16)
P1 N1 Si1 140.42(12)
P1 N1 Sn1 95.11(9)
Si1 N1 Sn1 123.98(10)
C1 N2 C4 116.6(2)
C2 N3 C3 116.9(2)
P2 N4 Si2 154.56(15)
N2 C1 C2 122.4(3)
N3 C2 C1 122.3(3)
N3 C3 C4 120.3(2)
N3 C3 C21 120.1(2)
C4 C3 C21 119.67(19)
N2 C4 C3 121.3(2)
N2 C4 C11 117.5(2)
C3 C4 C11 121.2(2)
C4 C11 P1 119.14(17)
C4 C11 Sn1 106.38(14)
P1 C11 Sn1 88.39(9)
C13 C12 C14 111.9(2)
C13 C12 P1 112.33(18)
C14 C12 P1 111.30(19)
C17 C15 C16 110.8(3)
C17 C15 P1 111.2(2)
C16 C15 P1 111.3(2)
C3 C21 P2 121.04(15)
C3 C21 Sn1 110.64(14)
P2 C21 Sn1 104.40(10)
C23 C22 C24 110.1(3)
C23 C22 P2 109.86(18)
C24 C22 P2 110.73(19)
C26 C25 C27 111.8(3)
C26 C25 P2 115.8(2)
C27 C25 P2 110.25(19)

loop_
_geom_bond_atom_site_label_1
_geom_bond_atom_site_label_2
_geom_bond_distance
Sn1 C21 2.271(2)
Sn1 N1 2.3076(19)
Sn1 C11 2.375(2)
Sn1 P1 2.9219(7)
P1 N1 1.5985(18)
P1 C11 1.770(2)
P1 C12 1.823(3)
P1 C15 1.831(2)
P2 N4 1.545(2)
P2 C21 1.802(2)
P2 C22 1.828(2)
P2 C25 1.836(2)
Si1 N1 1.7176(19)
Si1 C19 1.850(4)
Si1 C20 1.851(3)
Si1 C18 1.865(4)
Si2 N4 1.661(2)
Si2 C30 1.868(3)
Si2 C28 1.868(3)
Si2 C29 1.881(3)
N2 C1 1.330(4)
N2 C4 1.336(3)
N3 C2 1.337(4)
N3 C3 1.337(3)
C1 C2 1.365(4)
C3 C4 1.422(3)
C3 C21 1.487(3)
C4 C11 1.489(3)
C12 C13 1.526(4)
C12 C14 1.538(3)
C15 C17 1.525(4)
C15 C16 1.539(4)
C22 C23 1.523(4)
C22 C24 1.545(4)
C25 C26 1.499(4)
C25 C27 1.522(4)
